data_7028620
loop_
_publ_author_name
'Yang, Fen'
'Zhou, Qi'
'Zeng, Guang'
'Li, Guanghua'
'Gao, Lu'
'Shi, Zhan'
'Feng, Shouhua'

_publ_section_title
;
 Anion effects on the structures and magnetic properties of binuclear
 lanthanide single-molecule magnets.
;
_journal_issue 3
_journal_name_full 'Dalton transactions (Cambridge, England : 2003)'
_journal_page_first 1238
_journal_page_last 1245
_journal_paper_doi 10.1039/c3dt52634h
_journal_volume 43
_journal_year 2014
_chemical_formula_moiety 'C40 H36 Dy2 N10 O22'
_chemical_formula_sum 'C40 H36 Dy2 N10 O22'
_chemical_formula_weight 1333.79
_chemical_melting_point ?
_chemical_name_systematic
; 
 ? 
;
_space_group_IT_number 14
_symmetry_cell_setting monoclinic
_symmetry_space_group_name_Hall '-P 2yn'
_symmetry_space_group_name_H-M 'P 1 21/n 1'
_atom_sites_solution_hydrogens geom
_atom_sites_solution_primary direct
_atom_sites_solution_secondary difmap
_audit_creation_method SHELXL-97
_cell_angle_alpha 90.00
_cell_angle_beta 109.661(3)
_cell_angle_gamma 90.00
_cell_formula_units_Z 2
_cell_length_a 10.6892(6)
_cell_length_b 18.2050(10)
_cell_length_c 12.5195(9)
_cell_measurement_reflns_used 4038
_cell_measurement_temperature 293(2)
_cell_measurement_theta_max 25.00
_cell_measurement_theta_min 2.06
_cell_volume 2294.2(2)
_computing_cell_refinement 'Bruker SMART'
_computing_data_collection 'Bruker SMART'
_computing_data_reduction 'Bruker SAINT'
_computing_molecular_graphics SHELXP-97
_computing_publication_material SHELXTL
_computing_structure_refinement 'SHELXL-97 (Sheldrick, 1997)'
_computing_structure_solution 'SHELXS-97 (Sheldrick, 1990)'
_diffrn_ambient_temperature 293(2)
_diffrn_detector_area_resol_mean 9.00cm
_diffrn_measured_fraction_theta_full 1.000
_diffrn_measured_fraction_theta_max 1.000
_diffrn_measurement_device_type 'CCD area detector'
_diffrn_measurement_method 'phi and omega scans'
_diffrn_radiation_monochromator graphite
_diffrn_radiation_source 'fine-focus sealed tube'
_diffrn_radiation_type MoK\a
_diffrn_radiation_wavelength 0.71073
_diffrn_reflns_av_R_equivalents 0.0907
_diffrn_reflns_av_unetI/netI 0.1107
_diffrn_reflns_limit_h_max 12
_diffrn_reflns_limit_h_min -12
_diffrn_reflns_limit_k_max 21
_diffrn_reflns_limit_k_min -21
_diffrn_reflns_limit_l_max 7
_diffrn_reflns_limit_l_min -14
_diffrn_reflns_number 12919
_diffrn_reflns_theta_full 25.00
_diffrn_reflns_theta_max 25.00
_diffrn_reflns_theta_min 2.06
_diffrn_standards_decay_% none
_diffrn_standards_interval_count none
_diffrn_standards_interval_time none
_diffrn_standards_number none
_exptl_absorpt_coefficient_mu 3.330
_exptl_absorpt_correction_T_max 0.7518
_exptl_absorpt_correction_T_min 0.7357
_exptl_absorpt_correction_type empirical
_exptl_absorpt_process_details SADABS
_exptl_crystal_colour yellow
_exptl_crystal_density_diffrn 1.931
_exptl_crystal_density_meas ?
_exptl_crystal_density_method 'not measured'
_exptl_crystal_description block
_exptl_crystal_F_000 1308
_exptl_crystal_size_max 0.28
_exptl_crystal_size_mid 0.26
_exptl_crystal_size_min 0.24
_refine_diff_density_max 0.808
_refine_diff_density_min -0.638
_refine_diff_density_rms 0.137
_refine_ls_extinction_method none
_refine_ls_goodness_of_fit_ref 0.825
_refine_ls_hydrogen_treatment none
_refine_ls_matrix_type full
_refine_ls_number_parameters 334
_refine_ls_number_reflns 4038
_refine_ls_number_restraints 0
_refine_ls_restrained_S_all 0.825
_refine_ls_R_factor_all 0.0831
_refine_ls_R_factor_gt 0.0384
_refine_ls_shift/su_max 0.001
_refine_ls_shift/su_mean 0.000
_refine_ls_structure_factor_coef Fsqd
_refine_ls_weighting_details 'calc w=1/[\s^2^(Fo^2^)+(0.0089P)^2^+0.0000P] where P=(Fo^2^+2Fc^2^)/3'
_refine_ls_weighting_scheme calc
_refine_ls_wR_factor_gt 0.0580
_refine_ls_wR_factor_ref 0.0642
_reflns_number_gt 2456
_reflns_number_total 4038
_reflns_threshold_expression >2sigma(I)
_cod_data_source_file c3dt52634h.txt
_cod_data_source_block compound-1
_cod_depositor_comments
;
The following automatic conversions were performed:

'_chemical_melting_point' value 'not measured' was changed to '?' -
the value is undefined or not given.

Automatic conversion script
Id: cif_fix_values 2281 2013-09-26 08:29:07Z andrius 

The following automatic conversions were performed:

'_exptl_crystal_density_meas' value 'none' was changed to '?' - the
value is perceived as not measured.

Automatic conversion script
Id: cif_fix_values 3008 2015-01-20 13:52:24Z robertas 
;
_cod_original_sg_symbol_H-M P2(1)/n
_cod_database_code 7028620

loop_
_symmetry_equiv_pos_as_xyz
'x, y, z'
'-x+1/2, y+1/2, -z+1/2'
'-x, -y, -z'
'x-1/2, -y-1/2, z-1/2'

loop_
_atom_site_label
_atom_site_type_symbol
_atom_site_fract_x
_atom_site_fract_y
_atom_site_fract_z
_atom_site_U_iso_or_equiv
_atom_site_adp_type
_atom_site_occupancy
_atom_site_symmetry_multiplicity
_atom_site_calc_flag
Dy1 Dy 1.38361(3) -0.022056(18) -0.15449(3) 0.02698(10) Uani 1 1 d
N1 N 1.6216(5) -0.0770(3) -0.3572(5) 0.0362(15) Uani 1 1 d
H1 H 1.5769 -0.0437 -0.3373 0.080 Uiso 1 1 calc
N2 N 1.3200(5) 0.1693(3) 0.0042(4) 0.0310(15) Uani 1 1 d
H99 H 1.3816 0.1534 -0.0199 0.080 Uiso 1 1 calc
N3 N 1.4864(6) 0.1067(4) -0.2410(6) 0.0446(18) Uani 1 1 d
N4 N 1.1406(6) 0.0442(3) -0.2977(6) 0.0488(18) Uani 1 1 d
N5 N 1.2609(7) -0.1568(4) -0.1196(6) 0.0518(19) Uani 1 1 d
O1 O 1.4449(4) -0.1060(2) -0.2517(4) 0.0388(13) Uani 1 1 d
O2 O 1.3961(3) 0.0259(2) 0.0213(3) 0.0278(10) Uani 1 1 d
O3 O 1.5003(5) 0.0425(2) -0.2681(4) 0.0463(15) Uani 1 1 d
O4 O 1.4199(5) 0.1135(3) -0.1755(4) 0.0491(14) Uani 1 1 d
O5 O 1.5326(6) 0.1586(3) -0.2715(6) 0.088(2) Uani 1 1 d
O6 O 1.2202(4) 0.0096(3) -0.3355(4) 0.0461(14) Uani 1 1 d
O7 O 1.1681(5) 0.0461(3) -0.1928(4) 0.0448(14) Uani 1 1 d
O8 O 1.0399(5) 0.0738(3) -0.3619(5) 0.076(2) Uani 1 1 d
O9 O 1.3731(5) -0.1384(3) -0.0503(5) 0.0537(16) Uani 1 1 d
O10 O 1.2014(4) -0.1087(3) -0.1887(5) 0.0554(16) Uani 1 1 d
O11 O 1.2147(6) -0.2174(3) -0.1203(6) 0.095(3) Uani 1 1 d
C1 C 1.7081(7) -0.0551(4) -0.4079(6) 0.040(2) Uani 1 1 d
C2 C 1.7811(7) -0.1098(5) -0.4378(7) 0.057(2) Uani 1 1 d
H2 H 1.8425 -0.0969 -0.4724 0.080 Uiso 1 1 calc
C3 C 1.7643(7) -0.1812(5) -0.4175(7) 0.049(2) Uani 1 1 d
H3 H 1.8160 -0.2162 -0.4370 0.080 Uiso 1 1 calc
C4 C 1.6693(7) -0.2047(4) -0.3668(6) 0.0348(19) Uani 1 1 d
C5 C 1.6445(7) -0.2768(4) -0.3444(8) 0.052(2) Uani 1 1 d
H5 H 1.6917 -0.3149 -0.3628 0.080 Uiso 1 1 calc
C6 C 1.5518(8) -0.2919(4) -0.2958(7) 0.050(2) Uani 1 1 d
H6 H 1.5328 -0.3406 -0.2850 0.080 Uiso 1 1 calc
C7 C 1.4841(7) -0.2359(4) -0.2616(6) 0.039(2) Uani 1 1 d
H7 H 1.4238 -0.2480 -0.2254 0.080 Uiso 1 1 calc
C8 C 1.5051(7) -0.1634(4) -0.2805(6) 0.0332(19) Uani 1 1 d
C9 C 1.5996(7) -0.1493(4) -0.3351(6) 0.0345(18) Uani 1 1 d
C10 C 1.7192(7) 0.0240(5) -0.4263(7) 0.059(2) Uani 1 1 d
H10A H 1.6580 0.0503 -0.3992 0.080 Uiso 1 1 calc
H10B H 1.6987 0.0334 -0.5058 0.080 Uiso 1 1 calc
H10C H 1.8081 0.0401 -0.3858 0.080 Uiso 1 1 calc
C11 C 1.2940(8) 0.2410(4) -0.0027(7) 0.045(2) Uani 1 1 d
C12 C 1.1934(8) 0.2660(4) 0.0399(7) 0.054(3) Uani 1 1 d
H12 H 1.1751 0.3160 0.0396 0.080 Uiso 1 1 calc
C13 C 1.1255(8) 0.2185(5) 0.0800(7) 0.054(3) Uani 1 1 d
H13 H 1.0599 0.2364 0.1064 0.080 Uiso 1 1 calc
C14 C 1.1490(7) 0.1427(5) 0.0839(6) 0.041(2) Uani 1 1 d
C15 C 1.0804(7) 0.0903(5) 0.1241(6) 0.054(3) Uani 1 1 d
H15 H 1.0128 0.1048 0.1507 0.080 Uiso 1 1 calc
C16 C 1.1123(7) 0.0190(5) 0.1243(6) 0.053(2) Uani 1 1 d
H16 H 1.0635 -0.0159 0.1476 0.080 Uiso 1 1 calc
C17 C 1.2183(6) -0.0037(4) 0.0898(6) 0.040(2) Uani 1 1 d
H17 H 1.2389 -0.0534 0.0916 0.080 Uiso 1 1 calc
C18 C 1.2916(6) 0.0454(4) 0.0537(5) 0.0278(17) Uani 1 1 d
C19 C 1.2533(6) 0.1189(4) 0.0479(5) 0.0280(17) Uani 1 1 d
C20 C 1.3727(8) 0.2882(4) -0.0522(8) 0.066(3) Uani 1 1 d
H20A H 1.4344 0.2585 -0.0739 0.080 Uiso 1 1 calc
H20B H 1.4206 0.3239 0.0029 0.080 Uiso 1 1 calc
H20C H 1.3143 0.3129 -0.1177 0.080 Uiso 1 1 calc

loop_
_atom_site_aniso_label
_atom_site_aniso_U_11
_atom_site_aniso_U_22
_atom_site_aniso_U_33
_atom_site_aniso_U_23
_atom_site_aniso_U_13
_atom_site_aniso_U_12
Dy1 0.02474(16) 0.03253(17) 0.02739(17) -0.0002(2) 0.01366(13) 0.0034(2)
N1 0.032(3) 0.046(4) 0.034(4) -0.011(3) 0.016(3) -0.003(3)
N2 0.028(3) 0.037(4) 0.024(3) -0.007(3) 0.002(3) 0.008(3)
N3 0.038(4) 0.043(5) 0.056(5) 0.005(4) 0.019(4) 0.003(4)
N4 0.041(4) 0.066(5) 0.039(4) 0.007(4) 0.014(4) 0.011(4)
N5 0.050(5) 0.058(5) 0.057(5) 0.013(4) 0.030(4) -0.006(4)
O1 0.044(3) 0.032(3) 0.050(4) -0.002(3) 0.028(3) -0.004(2)
O2 0.026(2) 0.031(2) 0.031(3) -0.005(2) 0.017(2) -0.002(2)
O3 0.063(3) 0.032(3) 0.062(4) 0.008(3) 0.043(3) 0.008(3)
O4 0.067(4) 0.038(3) 0.051(4) 0.004(3) 0.031(3) -0.006(3)
O5 0.093(5) 0.050(4) 0.136(7) 0.032(4) 0.058(5) -0.012(4)
O6 0.039(3) 0.066(4) 0.036(3) 0.004(3) 0.017(3) 0.010(3)
O7 0.042(3) 0.062(4) 0.035(3) -0.001(3) 0.020(3) 0.008(2)
O8 0.049(4) 0.118(5) 0.049(4) 0.022(4) 0.002(3) 0.039(4)
O9 0.047(3) 0.062(4) 0.051(4) 0.002(3) 0.015(3) -0.011(3)
O10 0.028(3) 0.066(4) 0.073(4) 0.018(3) 0.018(3) 0.000(3)
O11 0.099(5) 0.064(4) 0.104(6) 0.023(4) 0.012(5) -0.047(4)
C1 0.041(5) 0.053(5) 0.034(5) -0.004(4) 0.021(4) -0.001(4)
C2 0.046(5) 0.081(7) 0.059(6) 0.003(6) 0.037(5) 0.000(5)
C3 0.038(5) 0.068(6) 0.049(6) -0.004(5) 0.024(5) 0.020(5)
C4 0.030(4) 0.044(5) 0.026(4) -0.006(4) 0.003(4) -0.001(4)
C5 0.054(6) 0.041(5) 0.053(6) -0.013(5) 0.008(5) 0.020(4)
C6 0.062(6) 0.037(5) 0.042(6) 0.000(4) 0.006(5) -0.002(4)
C7 0.052(5) 0.030(4) 0.033(5) -0.008(4) 0.010(4) -0.009(4)
C8 0.026(4) 0.040(5) 0.031(5) -0.010(4) 0.006(4) -0.004(4)
C9 0.037(4) 0.040(4) 0.029(4) -0.005(4) 0.014(4) 0.004(4)
C10 0.067(5) 0.066(6) 0.059(6) 0.006(6) 0.040(5) -0.009(6)
C11 0.049(5) 0.027(4) 0.040(5) -0.007(4) -0.009(4) 0.007(4)
C12 0.050(5) 0.041(5) 0.052(6) -0.020(5) -0.007(5) 0.019(4)
C13 0.046(5) 0.072(6) 0.033(5) -0.025(5) -0.001(5) 0.026(5)
C14 0.030(4) 0.063(6) 0.029(5) -0.017(4) 0.009(4) 0.014(4)
C15 0.030(5) 0.105(8) 0.032(5) -0.006(5) 0.016(4) 0.019(5)
C16 0.034(4) 0.088(6) 0.045(5) 0.002(5) 0.024(4) -0.009(5)
C17 0.036(4) 0.060(6) 0.031(4) -0.009(4) 0.019(4) -0.009(4)
C18 0.020(3) 0.043(5) 0.023(4) -0.001(3) 0.010(3) 0.003(3)
C19 0.025(4) 0.037(4) 0.019(4) -0.010(4) 0.003(3) 0.002(3)
C20 0.086(7) 0.034(5) 0.069(7) -0.001(5) 0.016(6) -0.001(5)

loop_
_atom_type_symbol
_atom_type_description
_atom_type_scat_dispersion_real
_atom_type_scat_dispersion_imag
_atom_type_scat_source
C C 0.0033 0.0016 'International Tables Vol C Tables 4.2.6.8 and 6.1.1.4'
H H 0.0000 0.0000 'International Tables Vol C Tables 4.2.6.8 and 6.1.1.4'
N N 0.0061 0.0033 'International Tables Vol C Tables 4.2.6.8 and 6.1.1.4'
O O 0.0106 0.0060 'International Tables Vol C Tables 4.2.6.8 and 6.1.1.4'
Dy Dy -0.1892 4.4098 'International Tables Vol C Tables 4.2.6.8 and 6.1.1.4'

loop_
_geom_angle_atom_site_label_1
_geom_angle_atom_site_label_2
_geom_angle_atom_site_label_3
_geom_angle
_geom_angle_site_symmetry_1
_geom_angle_site_symmetry_3
O1 Dy1 O2 148.73(16) . .
O1 Dy1 O2 87.62(15) . 3_855
O2 Dy1 O2 67.71(15) . 3_855
O1 Dy1 O6 84.43(17) . .
O2 Dy1 O6 126.12(15) . .
O2 Dy1 O6 153.34(15) 3_855 .
O1 Dy1 O10 79.69(17) . .
O2 Dy1 O10 101.38(17) . .
O2 Dy1 O10 130.44(16) 3_855 .
O6 Dy1 O10 72.93(18) . .
O1 Dy1 O3 73.09(17) . .
O2 Dy1 O3 118.98(15) . .
O2 Dy1 O3 81.14(15) 3_855 .
O6 Dy1 O3 72.20(16) . .
O10 Dy1 O3 137.26(19) . .
O1 Dy1 O9 76.89(17) . .
O2 Dy1 O9 79.85(16) . .
O2 Dy1 O9 79.54(15) 3_855 .
O6 Dy1 O9 122.90(17) . .
O10 Dy1 O9 50.96(16) . .
O3 Dy1 O9 144.74(16) . .
O1 Dy1 O7 131.69(16) . .
O2 Dy1 O7 75.73(14) . .
O2 Dy1 O7 140.60(15) 3_855 .
O6 Dy1 O7 51.51(16) . .
O10 Dy1 O7 70.03(16) . .
O3 Dy1 O7 105.18(16) . .
O9 Dy1 O7 108.50(16) . .
O1 Dy1 O4 122.66(18) . .
O2 Dy1 O4 76.73(16) . .
O2 Dy1 O4 87.21(15) 3_855 .
O6 Dy1 O4 75.95(15) . .
O10 Dy1 O4 139.29(17) . .
O3 Dy1 O4 49.70(16) . .
O9 Dy1 O4 156.10(17) . .
O7 Dy1 O4 70.18(16) . .
O1 Dy1 N4 108.84(18) . .
O2 Dy1 N4 100.65(17) . .
O2 Dy1 N4 156.87(16) 3_855 .
O6 Dy1 N4 25.93(16) . .
O10 Dy1 N4 70.15(18) . .
O3 Dy1 N4 88.10(17) . .
O9 Dy1 N4 119.26(17) . .
O7 Dy1 N4 25.60(16) . .
O4 Dy1 N4 70.33(16) . .
O1 Dy1 N5 74.13(18) . .
O2 Dy1 N5 93.43(18) . .
O2 Dy1 N5 105.17(18) 3_855 .
O6 Dy1 N5 97.06(19) . .
O10 Dy1 N5 25.30(15) . .
O3 Dy1 N5 146.29(18) . .
O9 Dy1 N5 25.97(15) . .
O7 Dy1 N5 90.84(17) . .
O4 Dy1 N5 160.16(18) . .
N4 Dy1 N5 95.16(19) . .
O1 Dy1 N3 97.62(19) . .
O2 Dy1 N3 98.02(17) . .
O2 Dy1 N3 82.96(15) 3_855 .
O6 Dy1 N3 72.98(16) . .
O10 Dy1 N3 145.90(18) . .
O3 Dy1 N3 24.56(15) . .
O9 Dy1 N3 161.83(16) . .
O7 Dy1 N3 88.19(17) . .
O4 Dy1 N3 25.15(16) . .
N4 Dy1 N3 78.91(17) . .
N5 Dy1 N3 167.9(2) . .
C1 N1 C9 124.6(7) . .
C1 N1 H1 117.7 . .
C9 N1 H1 117.7 . .
C11 N2 C19 123.4(6) . .
C11 N2 H99 118.3 . .
C19 N2 H99 118.3 . .
O5 N3 O3 124.2(8) . .
O5 N3 O4 121.1(8) . .
O3 N3 O4 114.7(7) . .
O5 N3 Dy1 177.1(6) . .
O3 N3 Dy1 56.3(4) . .
O4 N3 Dy1 58.5(4) . .
O8 N4 O7 121.4(7) . .
O8 N4 O6 121.5(7) . .
O7 N4 O6 117.1(6) . .
O8 N4 Dy1 177.1(5) . .
O7 N4 Dy1 60.8(4) . .
O6 N4 Dy1 56.4(3) . .
O11 N5 O10 121.7(7) . .
O11 N5 O9 122.5(7) . .
O10 N5 O9 115.8(7) . .
O11 N5 Dy1 169.1(6) . .
O10 N5 Dy1 56.5(4) . .
O9 N5 Dy1 60.3(4) . .
C8 O1 Dy1 163.1(5) . .
C18 O2 Dy1 126.1(3) . .
C18 O2 Dy1 121.1(3) . 3_855
Dy1 O2 Dy1 112.29(15) . 3_855
N3 O3 Dy1 99.2(5) . .
N3 O4 Dy1 96.4(4) . .
N4 O6 Dy1 97.6(4) . .
N4 O7 Dy1 93.6(4) . .
N5 O9 Dy1 93.7(4) . .
N5 O10 Dy1 98.2(4) . .
N1 C1 C2 116.8(7) . .
N1 C1 C10 117.9(7) . .
C2 C1 C10 125.3(8) . .
C3 C2 C1 121.1(8) . .
C3 C2 H2 119.4 . .
C1 C2 H2 119.4 . .
C2 C3 C4 122.1(7) . .
C2 C3 H3 119.0 . .
C4 C3 H3 119.0 . .
C5 C4 C9 118.2(7) . .
C5 C4 C3 125.8(8) . .
C9 C4 C3 116.0(7) . .
C6 C5 C4 120.1(7) . .
C6 C5 H5 120.0 . .
C4 C5 H5 120.0 . .
C5 C6 C7 121.5(7) . .
C5 C6 H6 119.2 . .
C7 C6 H6 119.2 . .
C8 C7 C6 121.0(8) . .
C8 C7 H7 119.5 . .
C6 C7 H7 119.5 . .
O1 C8 C7 125.6(7) . .
O1 C8 C9 118.3(7) . .
C7 C8 C9 116.1(7) . .
N1 C9 C4 119.3(7) . .
N1 C9 C8 117.7(7) . .
C4 C9 C8 123.0(7) . .
C1 C10 H10A 109.5 . .
C1 C10 H10B 109.5 . .
H10A C10 H10B 109.5 . .
C1 C10 H10C 109.5 . .
H10A C10 H10C 109.5 . .
H10B C10 H10C 109.5 . .
N2 C11 C12 117.2(8) . .
N2 C11 C20 117.5(8) . .
C12 C11 C20 125.3(7) . .
C13 C12 C11 120.6(7) . .
C13 C12 H12 119.7 . .
C11 C12 H12 119.7 . .
C12 C13 C14 122.7(8) . .
C12 C13 H13 118.7 . .
C14 C13 H13 118.7 . .
C15 C14 C13 125.2(8) . .
C15 C14 C19 118.4(7) . .
C13 C14 C19 116.4(8) . .
C16 C15 C14 119.8(7) . .
C16 C15 H15 120.1 . .
C14 C15 H15 120.1 . .
C15 C16 C17 121.0(8) . .
C15 C16 H16 119.5 . .
C17 C16 H16 119.5 . .
C18 C17 C16 121.6(7) . .
C18 C17 H17 119.2 . .
C16 C17 H17 119.2 . .
O2 C18 C17 123.4(6) . .
O2 C18 C19 119.6(6) . .
C17 C18 C19 117.0(6) . .
N2 C19 C18 118.3(6) . .
N2 C19 C14 119.6(6) . .
C18 C19 C14 122.1(7) . .
C11 C20 H20A 109.5 . .
C11 C20 H20B 109.5 . .
H20A C20 H20B 109.5 . .
C11 C20 H20C 109.5 . .
H20A C20 H20C 109.5 . .
H20B C20 H20C 109.5 . .

loop_
_geom_bond_atom_site_label_1
_geom_bond_atom_site_label_2
_geom_bond_distance
_geom_bond_site_symmetry_2
Dy1 O1 2.187(5) .
Dy1 O2 2.329(4) .
Dy1 O2 2.385(3) 3_855
Dy1 O6 2.420(4) .
Dy1 O10 2.430(5) .
Dy1 O3 2.481(5) .
Dy1 O9 2.510(5) .
Dy1 O7 2.516(5) .
Dy1 O4 2.526(5) .
Dy1 N4 2.878(6) .
Dy1 N5 2.883(7) .
Dy1 N3 2.945(7) .
N1 C1 1.346(9) .
N1 C9 1.383(8) .
N1 H1 0.8600 .
N2 C11 1.332(8) .
N2 C19 1.383(8) .
N2 H99 0.8600 .
N3 O5 1.187(7) .
N3 O3 1.240(7) .
N3 O4 1.260(7) .
N4 O8 1.231(6) .
N4 O7 1.246(7) .
N4 O6 1.270(7) .
N5 O11 1.208(7) .
N5 O10 1.245(7) .
N5 O9 1.265(7) .
O1 C8 1.339(8) .
O2 C18 1.358(7) .
O2 Dy1 2.385(3) 3_855
C1 C2 1.392(10) .
C1 C10 1.470(10) .
C2 C3 1.347(10) .
C2 H2 0.9300 .
C3 C4 1.433(10) .
C3 H3 0.9300 .
C4 C5 1.386(9) .
C4 C9 1.388(9) .
C5 C6 1.354(11) .
C5 H5 0.9300 .
C6 C7 1.398(10) .
C6 H6 0.9300 .
C7 C8 1.373(8) .
C7 H7 0.9300 .
C8 C9 1.419(10) .
C10 H10A 0.9600 .
C10 H10B 0.9600 .
C10 H10C 0.9600 .
C11 C12 1.426(11) .
C11 C20 1.477(11) .
C12 C13 1.330(11) .
C12 H12 0.9300 .
C13 C14 1.401(10) .
C13 H13 0.9300 .
C14 C15 1.395(10) .
C14 C19 1.404(9) .
C15 C16 1.343(10) .
C15 H15 0.9300 .
C16 C17 1.403(9) .
C16 H16 0.9300 .
C17 C18 1.362(8) .
C17 H17 0.9300 .
C18 C19 1.394(8) .
C20 H20A 0.9600 .
C20 H20B 0.9600 .
C20 H20C 0.9600 .

loop_
_geom_hbond_atom_site_label_D
_geom_hbond_atom_site_label_H
_geom_hbond_atom_site_label_A
_geom_hbond_distance_DH
_geom_hbond_distance_HA
_geom_hbond_distance_DA
_geom_hbond_angle_DHA
_geom_hbond_site_symmetry_A
N1 H1 O3 0.86 2.09 2.937(7) 170.0 .
N2 H99 O4 0.86 2.24 2.974(8) 142.9 .
N2 H99 O9 0.86 2.48 3.183(7) 138.9 3_855
